data_1547093
loop_
_publ_author_name
'Read, Jacquelyne A.'
'Yang, Yingying'
'Woerpel, K. A.'

_publ_section_title
;
 Additions of Organomagnesium Halides to \a-Alkoxy Ketones: Revision of
 the Chelation-Control Model.
;
_journal_issue 13
_journal_name_full 'Organic letters'
_journal_page_first 3346
_journal_page_last 3349
_journal_paper_doi 10.1021/acs.orglett.7b01161
_journal_volume 19
_journal_year 2017
_chemical_absolute_configuration rm
_chemical_formula_sum 'C21 H22 N2 O7'
_chemical_formula_weight 414.40
_space_group_crystal_system triclinic
_space_group_IT_number 1
_space_group_name_Hall 'P 1'
_space_group_name_H-M_alt 'P 1'
_symmetry_space_group_name_Hall 'P 1'
_symmetry_space_group_name_H-M 'P 1'
_atom_sites_solution_hydrogens geom
_audit_creation_method SHELXL-2014/7
_cell_angle_alpha 79.535(12)
_cell_angle_beta 87.356(11)
_cell_angle_gamma 75.611(10)
_cell_formula_units_Z 2
_cell_length_a 7.500(7)
_cell_length_b 10.984(10)
_cell_length_c 12.966(12)
_cell_measurement_reflns_used 1060
_cell_measurement_temperature 100(2)
_cell_measurement_theta_max 20.11
_cell_measurement_theta_min 2.30
_cell_volume 1017.4(16)
_computing_cell_refinement 'Bruker SAINT'
_computing_data_collection 'Bruker APEX2'
_computing_data_reduction 'Bruker SAINT'
_computing_structure_refinement 'SHELXL-2014/7 (Sheldrick, 2014)'
_computing_structure_solution 'SHELXT (Sheldrick 2014)'
_diffrn_ambient_temperature 100(2)
_diffrn_measured_fraction_theta_full 0.988
_diffrn_measured_fraction_theta_max 0.988
_diffrn_measurement_device_type 'Bruker APEX-II CCD'
_diffrn_measurement_method '\w scans'
_diffrn_radiation_monochromator graphite
_diffrn_radiation_type MoK\a
_diffrn_radiation_wavelength 0.71073
_diffrn_reflns_av_R_equivalents 0.0866
_diffrn_reflns_av_unetI/netI 0.1485
_diffrn_reflns_Laue_measured_fraction_full 0.988
_diffrn_reflns_Laue_measured_fraction_max 0.988
_diffrn_reflns_limit_h_max 7
_diffrn_reflns_limit_h_min -7
_diffrn_reflns_limit_k_max 11
_diffrn_reflns_limit_k_min -11
_diffrn_reflns_limit_l_max 13
_diffrn_reflns_limit_l_min -13
_diffrn_reflns_number 5930
_diffrn_reflns_point_group_measured_fraction_full 0.953
_diffrn_reflns_point_group_measured_fraction_max 0.953
_diffrn_reflns_theta_full 21.985
_diffrn_reflns_theta_max 21.985
_diffrn_reflns_theta_min 1.597
_exptl_absorpt_coefficient_mu 0.103
_exptl_absorpt_correction_T_max 0.7447
_exptl_absorpt_correction_T_min 0.5439
_exptl_absorpt_correction_type multi-scan
_exptl_absorpt_process_details SADABS
_exptl_crystal_colour colourless
_exptl_crystal_density_diffrn 1.353
_exptl_crystal_description plate
_exptl_crystal_F_000 436
_exptl_crystal_size_max 0.540
_exptl_crystal_size_mid 0.290
_exptl_crystal_size_min 0.010
_refine_diff_density_max 0.231
_refine_diff_density_min -0.287
_refine_diff_density_rms 0.066
_refine_ls_abs_structure_details
;
 Flack x determined using 890 quotients [(I+)-(I-)]/[(I+)+(I-)]
 (Parsons, Flack and Wagner, Acta Cryst. B69 (2013) 249-259).
;
_refine_ls_abs_structure_Flack -2.0(10)
_refine_ls_extinction_method none
_refine_ls_goodness_of_fit_ref 1.016
_refine_ls_hydrogen_treatment constr
_refine_ls_matrix_type full
_refine_ls_number_parameters 545
_refine_ls_number_reflns 4752
_refine_ls_number_restraints 49
_refine_ls_restrained_S_all 1.011
_refine_ls_R_factor_all 0.1368
_refine_ls_R_factor_gt 0.0722
_refine_ls_shift/su_max 0.000
_refine_ls_shift/su_mean 0.000
_refine_ls_structure_factor_coef Fsqd
_refine_ls_weighting_details 'w=1/[\s^2^(Fo^2^)+(0.0658P)^2^] where P=(Fo^2^+2Fc^2^)/3'
_refine_ls_weighting_scheme calc
_refine_ls_wR_factor_gt 0.1502
_refine_ls_wR_factor_ref 0.1833
_reflns_Friedel_coverage 0.929
_reflns_Friedel_fraction_full 0.919
_reflns_Friedel_fraction_max 0.919
_reflns_number_gt 2796
_reflns_number_total 4752
_reflns_threshold_expression 'I > 2\s(I)'
_cod_data_source_file ol7b01161_si_002.cif
_cod_data_source_block 16kaw1h
_cod_database_code 1547093
_shelx_shelxl_version_number 2014/7
_shelx_space_group_comment
;
The symmetry employed for this shelxl refinement is uniquely defined
by the following loop, which should always be used as a source of
symmetry information in preference to the above space-group names.
They are only intended as comments.
;
_shelx_estimated_absorpt_t_min 0.947
_shelx_estimated_absorpt_t_max 0.999

loop_
_space_group_symop_operation_xyz
'x, y, z'

loop_
_atom_site_label
_atom_site_type_symbol
_atom_site_fract_x
_atom_site_fract_y
_atom_site_fract_z
_atom_site_U_iso_or_equiv
_atom_site_adp_type
_atom_site_occupancy
_atom_site_site_symmetry_order
_atom_site_calc_flag
_atom_site_refinement_flags_posn
_atom_site_refinement_flags_adp
O1 O 0.3740(12) 0.9557(8) 0.7434(8) 0.043(3) Uani 1 1 d . .
O2 O 0.4654(11) 0.6064(7) 0.7792(7) 0.035(2) Uani 1 1 d . .
O3 O 0.5165(12) 0.6211(9) 0.6052(8) 0.043(3) Uani 1 1 d . .
O4 O 0.5555(14) 0.1922(9) 0.9981(8) 0.052(3) Uani 1 1 d . .
O5 O 0.7769(14) 0.0350(9) 0.9587(9) 0.063(3) Uani 1 1 d . .
O6 O 0.9591(13) 0.0555(9) 0.5922(8) 0.052(3) Uani 1 1 d . .
O7 O 0.9642(12) 0.2433(9) 0.5022(8) 0.047(3) Uani 1 1 d . .
N1 N 0.6726(18) 0.1441(12) 0.9376(10) 0.047(3) Uani 1 1 d . .
N2 N 0.9150(14) 0.1746(12) 0.5802(10) 0.039(3) Uani 1 1 d . .
C1 C 0.4033(18) 1.0596(12) 0.6672(12) 0.044(4) Uani 1 1 d . U
H1A H 0.3552 1.0565 0.5981 0.053 Uiso 1 1 calc R U
H1B H 0.5365 1.0560 0.6599 0.053 Uiso 1 1 calc R U
C2 C 0.3024(17) 1.1803(13) 0.7050(12) 0.038(3) Uani 1 1 d . U
C3 C 0.2508(18) 1.1808(13) 0.8098(12) 0.041(3) Uani 1 1 d . U
H3 H 0.2772 1.1028 0.8585 0.049 Uiso 1 1 calc R U
C4 C 0.1616(18) 1.2929(13) 0.8442(13) 0.049(4) Uani 1 1 d . U
H4 H 0.1281 1.2921 0.9159 0.058 Uiso 1 1 calc R U
C5 C 0.1223(19) 1.4060(14) 0.7724(14) 0.049(4) Uani 1 1 d . U
H5 H 0.0605 1.4827 0.7958 0.059 Uiso 1 1 calc R U
C6 C 0.1696(18) 1.4108(13) 0.6687(13) 0.043(3) Uani 1 1 d . U
H6 H 0.1382 1.4892 0.6207 0.052 Uiso 1 1 calc R U
C7 C 0.2644(18) 1.2991(12) 0.6345(12) 0.044(3) Uani 1 1 d . U
H7 H 0.3040 1.3023 0.5636 0.053 Uiso 1 1 calc R U
C8 C 0.4765(18) 0.8331(12) 0.7228(12) 0.044(4) Uani 1 1 d . .
H8 H 0.4881 0.8338 0.6456 0.053 Uiso 1 1 calc R U
C9 C 0.6696(17) 0.8010(13) 0.7739(13) 0.053(4) Uani 1 1 d . .
H9A H 0.7376 0.7153 0.7644 0.080 Uiso 1 1 calc R U
H9B H 0.6558 0.8041 0.8490 0.080 Uiso 1 1 calc R U
H9C H 0.7374 0.8634 0.7405 0.080 Uiso 1 1 calc R U
C10 C 0.3563(17) 0.7395(11) 0.7747(11) 0.035(4) Uani 1 1 d . .
C11 C 0.1797(18) 0.7656(12) 0.7109(11) 0.044(4) Uani 1 1 d . .
H11A H 0.2116 0.7532 0.6387 0.066 Uiso 1 1 calc R U
H11B H 0.1092 0.8537 0.7106 0.066 Uiso 1 1 calc R U
H11C H 0.1055 0.7067 0.7426 0.066 Uiso 1 1 calc R U
C12 C 0.3152(18) 0.7518(12) 0.8889(11) 0.037(4) Uani 1 1 d . .
H12A H 0.4330 0.7326 0.9270 0.045 Uiso 1 1 calc R U
H12B H 0.2502 0.8413 0.8921 0.045 Uiso 1 1 calc R U
C13 C 0.200(2) 0.6653(13) 0.9432(11) 0.042(4) Uani 1 1 d . .
H13 H 0.2431 0.5763 0.9435 0.051 Uiso 1 1 calc R U
C14 C 0.041(2) 0.7072(14) 0.9914(11) 0.050(4) Uani 1 1 d . .
H14A H -0.0050 0.7958 0.9922 0.060 Uiso 1 1 calc R U
H14B H -0.0267 0.6482 1.0246 0.060 Uiso 1 1 calc R U
C15 C 0.5280(17) 0.5618(14) 0.6925(14) 0.034(4) Uani 1 1 d . .
C16 C 0.6217(17) 0.4224(12) 0.7169(12) 0.035(4) Uani 1 1 d . .
C17 C 0.6002(16) 0.3513(12) 0.8143(12) 0.037(4) Uani 1 1 d . .
H17 H 0.5270 0.3896 0.8672 0.045 Uiso 1 1 calc R U
C18 C 0.6909(19) 0.2191(14) 0.8329(11) 0.036(4) Uani 1 1 d . .
C19 C 0.7960(18) 0.1602(13) 0.7583(13) 0.040(4) Uani 1 1 d . .
H19 H 0.8565 0.0720 0.7725 0.048 Uiso 1 1 calc R U
C20 C 0.8103(17) 0.2347(13) 0.6615(12) 0.033(3) Uani 1 1 d . .
C21 C 0.7252(17) 0.3649(13) 0.6394(11) 0.037(4) Uani 1 1 d . .
H21 H 0.7380 0.4135 0.5722 0.045 Uiso 1 1 calc R U
O8 O 0.3519(13) 0.5792(8) 0.2923(8) 0.052(3) Uani 1 1 d . .
O9 O 0.5597(12) 0.2479(8) 0.2615(8) 0.042(3) Uani 1 1 d . .
O10 O 0.6003(13) 0.1923(8) 0.4385(8) 0.045(3) Uani 1 1 d . .
O11 O 0.4487(15) -0.0585(10) 0.0627(8) 0.057(3) Uani 1 1 d . .
O12 O 0.6132(13) -0.2548(9) 0.1035(9) 0.054(3) Uani 1 1 d . .
O13 O 0.8546(14) -0.4090(9) 0.4521(9) 0.062(3) Uani 1 1 d . .
O14 O 0.8705(14) -0.2756(10) 0.5551(9) 0.060(3) Uani 1 1 d . .
N3 N 0.5502(16) -0.1461(13) 0.1220(10) 0.044(3) Uani 1 1 d . .
N4 N 0.8248(17) -0.2982(12) 0.4710(13) 0.058(4) Uani 1 1 d . .
C22 C 0.288(2) 0.6449(13) 0.3773(13) 0.053(4) Uani 1 1 d . .
H22A H 0.3894 0.6341 0.4268 0.063 Uiso 1 1 calc R U
H22B H 0.1884 0.6108 0.4157 0.063 Uiso 1 1 calc R U
C23 C 0.2157(18) 0.7848(13) 0.3306(13) 0.040(4) Uani 1 1 d . .
C24 C 0.1423(19) 0.8262(13) 0.2315(13) 0.048(4) Uani 1 1 d . .
H24 H 0.1380 0.7649 0.1892 0.058 Uiso 1 1 calc R U
C25 C 0.075(2) 0.9534(14) 0.1921(13) 0.055(4) Uani 1 1 d . .
H25 H 0.0280 0.9795 0.1227 0.066 Uiso 1 1 calc R U
C26 C 0.076(2) 1.0456(15) 0.2555(15) 0.061(5) Uani 1 1 d . .
H26 H 0.0274 1.1338 0.2296 0.074 Uiso 1 1 calc R U
C27 C 0.147(2) 1.0060(15) 0.3540(15) 0.056(4) Uani 1 1 d . .
H27 H 0.1473 1.0672 0.3971 0.067 Uiso 1 1 calc R U
C28 C 0.2193(19) 0.8760(14) 0.3927(13) 0.048(4) Uani 1 1 d . .
H28 H 0.2709 0.8497 0.4611 0.058 Uiso 1 1 calc R U
C29 C 0.376(2) 0.4422(12) 0.3180(12) 0.046(4) Uani 1 1 d . .
H29 H 0.4037 0.4123 0.3945 0.056 Uiso 1 1 calc R U
C30 C 0.1946(18) 0.4117(15) 0.2911(14) 0.063(5) Uani 1 1 d . .
H30A H 0.1695 0.4402 0.2159 0.095 Uiso 1 1 calc R U
H30B H 0.0931 0.4563 0.3312 0.095 Uiso 1 1 calc R U
H30C H 0.2063 0.3195 0.3091 0.095 Uiso 1 1 calc R U
C31 C 0.5410(19) 0.3887(11) 0.2545(11) 0.040(4) Uani 1 1 d . .
C32 C 0.7179(18) 0.4084(13) 0.2964(12) 0.044(4) Uani 1 1 d . .
H32A H 0.8250 0.3561 0.2655 0.067 Uiso 1 1 calc R U
H32B H 0.7220 0.3829 0.3729 0.067 Uiso 1 1 calc R U
H32C H 0.7198 0.4986 0.2776 0.067 Uiso 1 1 calc R U
C33 C 0.5254(18) 0.4366(13) 0.1394(11) 0.040(4) Uani 1 1 d . .
H33A H 0.4243 0.4081 0.1124 0.049 Uiso 1 1 calc R U
H33B H 0.4900 0.5311 0.1277 0.049 Uiso 1 1 calc R U
C34 C 0.693(2) 0.3959(13) 0.0768(12) 0.043(4) Uani 1 1 d . .
H34 H 0.7527 0.3075 0.0878 0.051 Uiso 1 1 calc R U
C35 C 0.7668(19) 0.4729(14) 0.0069(12) 0.050(4) Uani 1 1 d . .
H35A H 0.7115 0.5620 -0.0063 0.060 Uiso 1 1 calc R U
H35B H 0.8748 0.4393 -0.0300 0.060 Uiso 1 1 calc R U
C36 C 0.5947(17) 0.1673(11) 0.3517(14) 0.041(4) Uani 1 1 d D .
C37 C 0.6178(18) 0.0320(11) 0.3323(12) 0.037(4) Uani 1 1 d D .
C38 C 0.7008(19) -0.0684(13) 0.4099(13) 0.045(4) Uani 1 1 d . .
H38 H 0.7352 -0.0517 0.4746 0.054 Uiso 1 1 calc R U
C39 C 0.733(2) -0.1915(13) 0.3928(12) 0.039(4) Uani 1 1 d . .
C40 C 0.6893(17) -0.2198(13) 0.2983(12) 0.040(4) Uani 1 1 d . .
H40 H 0.7196 -0.3049 0.2854 0.048 Uiso 1 1 calc R U
C41 C 0.6005(18) -0.1190(13) 0.2240(11) 0.039(4) Uani 1 1 d . .
C42 C 0.5683(17) 0.0075(12) 0.2367(11) 0.037(4) Uani 1 1 d . .
H42 H 0.5143 0.0753 0.1823 0.044 Uiso 1 1 calc R U

loop_
_atom_site_aniso_label
_atom_site_aniso_U_11
_atom_site_aniso_U_22
_atom_site_aniso_U_33
_atom_site_aniso_U_23
_atom_site_aniso_U_13
_atom_site_aniso_U_12
O1 0.038(6) 0.022(5) 0.074(8) -0.011(5) 0.004(5) -0.017(4)
O2 0.030(5) 0.031(5) 0.050(7) -0.011(5) 0.000(5) -0.018(4)
O3 0.050(6) 0.038(6) 0.046(8) -0.015(5) -0.004(5) -0.016(5)
O4 0.059(7) 0.047(6) 0.058(8) -0.020(6) -0.005(6) -0.021(5)
O5 0.064(7) 0.037(6) 0.081(9) 0.008(6) -0.013(6) -0.007(6)
O6 0.061(7) 0.028(6) 0.069(8) -0.018(5) -0.011(6) -0.005(5)
O7 0.042(6) 0.042(6) 0.064(8) -0.021(6) -0.004(5) -0.016(5)
N1 0.047(8) 0.049(9) 0.049(10) -0.007(8) -0.001(7) -0.022(7)
N2 0.030(7) 0.040(8) 0.053(9) -0.009(7) -0.016(6) -0.015(6)
C1 0.035(8) 0.036(7) 0.070(11) -0.019(7) -0.004(7) -0.018(6)
C2 0.028(7) 0.037(6) 0.061(7) -0.016(5) -0.006(6) -0.022(5)
C3 0.037(8) 0.033(6) 0.059(8) -0.013(6) -0.003(6) -0.017(6)
C4 0.041(8) 0.039(6) 0.073(9) -0.015(6) 0.006(7) -0.019(6)
C5 0.036(8) 0.037(7) 0.082(9) -0.018(6) 0.001(7) -0.017(6)
C6 0.028(7) 0.034(7) 0.079(9) -0.012(6) -0.003(6) -0.025(6)
C7 0.033(8) 0.037(6) 0.072(9) -0.013(5) -0.006(6) -0.022(5)
C8 0.037(9) 0.033(8) 0.070(12) -0.017(8) 0.010(8) -0.019(7)
C9 0.028(9) 0.049(9) 0.093(14) -0.018(9) -0.006(8) -0.023(7)
C10 0.030(8) 0.022(8) 0.059(11) -0.013(7) -0.010(7) -0.012(6)
C11 0.039(9) 0.034(8) 0.065(11) -0.014(7) -0.002(8) -0.017(7)
C12 0.039(9) 0.031(8) 0.049(10) -0.017(7) -0.003(7) -0.015(7)
C13 0.047(10) 0.033(8) 0.051(11) -0.011(7) -0.006(8) -0.012(7)
C14 0.059(11) 0.051(10) 0.050(11) -0.013(8) -0.013(9) -0.025(8)
C15 0.028(8) 0.045(10) 0.043(11) -0.021(9) 0.004(8) -0.026(7)
C16 0.029(8) 0.034(9) 0.043(10) -0.004(8) 0.006(7) -0.015(7)
C17 0.021(8) 0.033(9) 0.067(12) -0.022(8) -0.001(7) -0.013(7)
C18 0.036(8) 0.043(9) 0.038(10) -0.015(8) -0.002(7) -0.023(7)
C19 0.031(9) 0.032(8) 0.065(12) -0.007(9) -0.021(8) -0.018(7)
C20 0.029(8) 0.031(9) 0.047(11) -0.023(8) 0.002(7) -0.013(7)
C21 0.027(8) 0.049(10) 0.048(10) -0.013(8) -0.009(7) -0.026(7)
O8 0.061(7) 0.033(6) 0.065(8) -0.010(6) 0.004(6) -0.015(5)
O9 0.048(6) 0.025(5) 0.061(7) -0.008(5) -0.013(5) -0.017(4)
O10 0.053(7) 0.039(6) 0.050(8) -0.013(5) -0.012(6) -0.021(5)
O11 0.067(8) 0.059(7) 0.057(8) -0.004(6) -0.011(6) -0.040(6)
O12 0.047(6) 0.035(6) 0.090(9) -0.028(6) 0.000(6) -0.019(5)
O13 0.062(7) 0.038(7) 0.094(9) -0.019(6) -0.008(6) -0.019(5)
O14 0.056(7) 0.060(7) 0.067(9) -0.009(7) -0.021(6) -0.018(5)
N3 0.035(8) 0.052(9) 0.056(10) -0.008(8) 0.000(7) -0.034(7)
N4 0.049(9) 0.043(9) 0.086(12) -0.019(9) 0.000(8) -0.015(7)
C22 0.053(10) 0.042(9) 0.076(13) -0.030(9) 0.002(9) -0.022(8)
C23 0.028(8) 0.047(9) 0.057(12) -0.025(9) 0.008(8) -0.022(7)
C24 0.047(10) 0.039(10) 0.068(13) -0.025(9) -0.004(9) -0.015(8)
C25 0.051(10) 0.041(10) 0.070(13) -0.007(9) -0.013(9) -0.007(8)
C26 0.053(11) 0.041(10) 0.090(15) -0.014(10) 0.004(10) -0.012(8)
C27 0.056(11) 0.046(11) 0.075(14) -0.022(10) 0.004(10) -0.022(9)
C28 0.042(9) 0.047(10) 0.061(11) -0.009(9) 0.005(8) -0.023(8)
C29 0.059(11) 0.031(9) 0.050(11) 0.000(8) -0.005(9) -0.019(8)
C30 0.030(10) 0.067(11) 0.099(14) -0.019(10) 0.003(9) -0.020(8)
C31 0.048(10) 0.023(8) 0.050(11) -0.003(7) -0.008(8) -0.013(7)
C32 0.040(9) 0.038(8) 0.063(11) -0.010(8) -0.007(8) -0.023(7)
C33 0.035(9) 0.040(9) 0.052(11) -0.013(8) -0.007(7) -0.015(7)
C34 0.047(10) 0.031(8) 0.057(11) -0.007(8) -0.006(8) -0.023(8)
C35 0.045(9) 0.043(9) 0.072(12) -0.033(9) -0.003(9) -0.013(8)
C36 0.027(8) 0.032(9) 0.067(13) -0.003(9) 0.002(8) -0.017(7)
C37 0.038(9) 0.038(9) 0.040(10) -0.006(8) 0.002(7) -0.019(7)
C38 0.045(10) 0.035(9) 0.062(11) -0.014(9) -0.003(8) -0.018(7)
C39 0.046(9) 0.032(9) 0.042(10) -0.007(8) -0.013(8) -0.011(7)
C40 0.028(8) 0.035(9) 0.065(12) -0.020(9) 0.013(8) -0.018(7)
C41 0.035(9) 0.042(10) 0.045(10) -0.009(8) 0.000(7) -0.018(7)
C42 0.034(8) 0.034(9) 0.046(11) -0.005(7) 0.008(7) -0.019(7)

loop_
_atom_type_symbol
_atom_type_description
_atom_type_scat_dispersion_real
_atom_type_scat_dispersion_imag
_atom_type_scat_source
C C 0.0033 0.0016 'International Tables Vol C Tables 4.2.6.8 and 6.1.1.4'
H H 0.0000 0.0000 'International Tables Vol C Tables 4.2.6.8 and 6.1.1.4'
N N 0.0061 0.0033 'International Tables Vol C Tables 4.2.6.8 and 6.1.1.4'
O O 0.0106 0.0060 'International Tables Vol C Tables 4.2.6.8 and 6.1.1.4'

loop_
_geom_angle_atom_site_label_1
_geom_angle_atom_site_label_2
_geom_angle_atom_site_label_3
_geom_angle
C1 O1 C8 113.4(10)
C15 O2 C10 121.2(11)
O4 N1 O5 124.3(13)
O4 N1 C18 118.4(12)
O5 N1 C18 117.3(13)
O7 N2 O6 122.2(12)
O7 N2 C20 118.8(12)
O6 N2 C20 118.9(12)
O1 C1 C2 106.9(11)
O1 C1 H1A 110.3
C2 C1 H1A 110.3
O1 C1 H1B 110.3
C2 C1 H1B 110.3
H1A C1 H1B 108.6
C3 C2 C7 118.0(13)
C3 C2 C1 121.8(13)
C7 C2 C1 120.1(13)
C4 C3 C2 121.3(14)
C4 C3 H3 119.3
C2 C3 H3 119.3
C5 C4 C3 118.9(15)
C5 C4 H4 120.5
C3 C4 H4 120.5
C6 C5 C4 122.1(14)
C6 C5 H5 119.0
C4 C5 H5 119.0
C5 C6 C7 119.2(14)
C5 C6 H6 120.4
C7 C6 H6 120.4
C6 C7 C2 120.4(15)
C6 C7 H7 119.8
C2 C7 H7 119.8
O1 C8 C9 108.8(11)
O1 C8 C10 103.7(10)
C9 C8 C10 112.6(11)
O1 C8 H8 110.5
C9 C8 H8 110.5
C10 C8 H8 110.5
C8 C9 H9A 109.5
C8 C9 H9B 109.5
H9A C9 H9B 109.5
C8 C9 H9C 109.5
H9A C9 H9C 109.5
H9B C9 H9C 109.5
O2 C10 C12 104.4(10)
O2 C10 C11 111.3(10)
C12 C10 C11 111.8(11)
O2 C10 C8 109.0(10)
C12 C10 C8 110.8(10)
C11 C10 C8 109.4(11)
C10 C11 H11A 109.5
C10 C11 H11B 109.5
H11A C11 H11B 109.5
C10 C11 H11C 109.5
H11A C11 H11C 109.5
H11B C11 H11C 109.5
C13 C12 C10 113.7(10)
C13 C12 H12A 108.8
C10 C12 H12A 108.8
C13 C12 H12B 108.8
C10 C12 H12B 108.8
H12A C12 H12B 107.7
C14 C13 C12 123.4(13)
C14 C13 H13 118.3
C12 C13 H13 118.3
C13 C14 H14A 120.0
C13 C14 H14B 120.0
H14A C14 H14B 120.0
O3 C15 O2 126.7(14)
O3 C15 C16 122.2(14)
O2 C15 C16 111.1(14)
C17 C16 C21 120.5(12)
C17 C16 C15 120.3(13)
C21 C16 C15 119.1(13)
C16 C17 C18 118.0(13)
C16 C17 H17 121.0
C18 C17 H17 121.0
C19 C18 C17 122.7(14)
C19 C18 N1 119.2(14)
C17 C18 N1 118.1(13)
C18 C19 C20 117.1(13)
C18 C19 H19 121.4
C20 C19 H19 121.4
C19 C20 C21 122.5(13)
C19 C20 N2 118.5(12)
C21 C20 N2 119.0(13)
C16 C21 C20 119.1(13)
C16 C21 H21 120.4
C20 C21 H21 120.4
C22 O8 C29 114.3(11)
C36 O9 C31 121.6(11)
O11 N3 O12 125.0(13)
O11 N3 C41 117.6(12)
O12 N3 C41 117.4(12)
O14 N4 O13 122.2(14)
O14 N4 C39 118.5(12)
O13 N4 C39 119.3(15)
O8 C22 C23 107.1(12)
O8 C22 H22A 110.3
C23 C22 H22A 110.3
O8 C22 H22B 110.3
C23 C22 H22B 110.3
H22A C22 H22B 108.5
C24 C23 C28 118.5(14)
C24 C23 C22 123.2(12)
C28 C23 C22 118.3(14)
C25 C24 C23 121.9(14)
C25 C24 H24 119.1
C23 C24 H24 119.1
C24 C25 C26 119.7(15)
C24 C25 H25 120.2
C26 C25 H25 120.2
C27 C26 C25 119.1(15)
C27 C26 H26 120.5
C25 C26 H26 120.5
C26 C27 C28 120.8(16)
C26 C27 H27 119.6
C28 C27 H27 119.6
C23 C28 C27 120.0(15)
C23 C28 H28 120.0
C27 C28 H28 120.0
O8 C29 C31 104.6(11)
O8 C29 C30 107.6(11)
C31 C29 C30 114.9(12)
O8 C29 H29 109.8
C31 C29 H29 109.8
C30 C29 H29 109.8
C29 C30 H30A 109.5
C29 C30 H30B 109.5
H30A C30 H30B 109.5
C29 C30 H30C 109.5
H30A C30 H30C 109.5
H30B C30 H30C 109.5
C33 C31 O9 102.5(11)
C33 C31 C29 115.2(11)
O9 C31 C29 108.9(10)
C33 C31 C32 110.1(11)
O9 C31 C32 108.7(10)
C29 C31 C32 111.0(11)
C31 C32 H32A 109.5
C31 C32 H32B 109.5
H32A C32 H32B 109.5
C31 C32 H32C 109.5
H32A C32 H32C 109.5
H32B C32 H32C 109.5
C34 C33 C31 116.0(12)
C34 C33 H33A 108.3
C31 C33 H33A 108.3
C34 C33 H33B 108.3
C31 C33 H33B 108.3
H33A C33 H33B 107.4
C35 C34 C33 125.1(13)
C35 C34 H34 117.4
C33 C34 H34 117.4
C34 C35 H35A 120.0
C34 C35 H35B 120.0
H35A C35 H35B 120.0
O10 C36 O9 127.9(11)
O10 C36 C37 122.8(14)
O9 C36 C37 109.2(14)
C38 C37 C42 120.1(11)
C38 C37 C36 118.1(13)
C42 C37 C36 121.6(13)
C39 C38 C37 119.7(14)
C39 C38 H38 120.1
C37 C38 H38 120.1
C38 C39 C40 122.0(13)
C38 C39 N4 121.0(14)
C40 C39 N4 116.9(13)
C41 C40 C39 117.3(12)
C41 C40 H40 121.4
C39 C40 H40 121.4
C40 C41 C42 122.8(13)
C40 C41 N3 118.6(12)
C42 C41 N3 118.4(13)
C41 C42 C37 117.9(12)
C41 C42 H42 121.0
C37 C42 H42 121.0

loop_
_geom_bond_atom_site_label_1
_geom_bond_atom_site_label_2
_geom_bond_distance
O1 C1 1.422(15)
O1 C8 1.439(15)
O2 C15 1.326(16)
O2 C10 1.479(14)
O3 C15 1.195(16)
O4 N1 1.234(14)
O5 N1 1.248(14)
O6 N2 1.250(13)
O7 N2 1.247(14)
N1 C18 1.474(17)
N2 C20 1.443(16)
C1 C2 1.508(18)
C1 H1A 0.9900
C1 H1B 0.9900
C2 C3 1.395(18)
C2 C7 1.424(18)
C3 C4 1.388(18)
C3 H3 0.9500
C4 C5 1.386(19)
C4 H4 0.9500
C5 C6 1.370(19)
C5 H5 0.9500
C6 C7 1.394(18)
C6 H6 0.9500
C7 H7 0.9500
C8 C9 1.552(19)
C8 C10 1.574(17)
C8 H8 1.0000
C9 H9A 0.9800
C9 H9B 0.9800
C9 H9C 0.9800
C10 C12 1.521(18)
C10 C11 1.532(18)
C11 H11A 0.9800
C11 H11B 0.9800
C11 H11C 0.9800
C12 C13 1.498(18)
C12 H12A 0.9900
C12 H12B 0.9900
C13 C14 1.341(18)
C13 H13 0.9500
C14 H14A 0.9500
C14 H14B 0.9500
C15 C16 1.499(19)
C16 C17 1.385(18)
C16 C21 1.388(17)
C17 C18 1.424(18)
C17 H17 0.9500
C18 C19 1.370(19)
C19 C20 1.384(19)
C19 H19 0.9500
C20 C21 1.396(18)
C21 H21 0.9500
O8 C22 1.427(16)
O8 C29 1.448(15)
O9 C36 1.326(17)
O9 C31 1.505(14)
O10 C36 1.210(16)
O11 N3 1.231(14)
O12 N3 1.233(14)
O13 N4 1.249(15)
O14 N4 1.242(16)
N3 C41 1.492(17)
N4 C39 1.452(19)
C22 C23 1.517(19)
C22 H22A 0.9900
C22 H22B 0.9900
C23 C24 1.374(19)
C23 C28 1.400(18)
C24 C25 1.372(19)
C24 H24 0.9500
C25 C26 1.42(2)
C25 H25 0.9500
C26 C27 1.36(2)
C26 H26 0.9500
C27 C28 1.40(2)
C27 H27 0.9500
C28 H28 0.9500
C29 C31 1.506(19)
C29 C30 1.55(2)
C29 H29 1.0000
C30 H30A 0.9800
C30 H30B 0.9800
C30 H30C 0.9800
C31 C33 1.489(18)
C31 C32 1.534(18)
C32 H32A 0.9800
C32 H32B 0.9800
C32 H32C 0.9800
C33 C34 1.484(19)
C33 H33A 0.9900
C33 H33B 0.9900
C34 C35 1.322(18)
C34 H34 0.9500
C35 H35A 0.9500
C35 H35B 0.9500
C36 C37 1.519(12)
C37 C38 1.389(18)
C37 C42 1.400(18)
C38 C39 1.371(18)
C38 H38 0.9500
C39 C40 1.388(19)
C40 C41 1.380(18)
C40 H40 0.9500
C41 C42 1.389(17)
C42 H42 0.9500
